data_1552517
loop_
_publ_author_name
'Price, Jeffrey S.'
'Emslie, David J. H.'

_publ_section_title
;
 Interconversion and reactivity of manganese silyl, silylene, and silene
 complexes
;
_journal_name_full 'Chemical Science'
_journal_paper_doi 10.1039/C9SC04513A
_journal_year 2019
_chemical_formula_moiety 'C25 H51 Mn N2 P4 Si'
_chemical_formula_sum 'C25 H51 Mn N2 P4 Si'
_chemical_formula_weight 586.58
_space_group_crystal_system triclinic
_space_group_IT_number 2
_space_group_name_Hall '-P 1'
_space_group_name_H-M_alt 'P -1'
_symmetry_space_group_name_Hall '-P 1'
_symmetry_space_group_name_H-M 'P -1'
_atom_sites_solution_hydrogens mixed
_atom_sites_solution_primary dual
_audit_creation_date 2019-03-27
_audit_creation_method 'STOE X-RED'
_audit_update_record
;
2019-08-09 deposited with the CCDC.    2019-10-23 downloaded from the CCDC.
;
_cell_angle_alpha 80.96(3)
_cell_angle_beta 75.69(3)
_cell_angle_gamma 81.08(3)
_cell_formula_units_Z 2
_cell_length_a 9.6370(19)
_cell_length_b 10.491(2)
_cell_length_c 16.231(3)
_cell_measurement_reflns_used 16474
_cell_measurement_temperature 100
_cell_measurement_theta_max 29.56
_cell_measurement_theta_min 1.31
_cell_volume 1558.7(6)
_computing_cell_refinement 'STOE X-AREA'
_computing_data_collection 'STOE X-AREA'
_computing_data_reduction 'STOE X-RED'
_computing_molecular_graphics 'Olex2 (Dolomanov et al., 2009)'
_computing_publication_material 'Olex2 (Dolomanov et al., 2009)'
_computing_structure_refinement 'XL (Sheldrick, 2008)'
_computing_structure_solution 'ShelXT (Sheldrick, 2015)'
_diffrn_ambient_temperature 100
_diffrn_detector 'image plate (34 cm diameter)'
_diffrn_detector_area_resol_mean 6.67
_diffrn_detector_type STOE
_diffrn_measured_fraction_theta_full 0.989
_diffrn_measured_fraction_theta_max 0.989
_diffrn_measurement_details
;
452 frames, detector distance = 100 mm
;
_diffrn_measurement_device '2-circle goniometer'
_diffrn_measurement_device_type 'STOE IPDS 2'
_diffrn_measurement_method 'rotation method'
_diffrn_radiation_collimation '0.5 mm diameter, monocapillary'
_diffrn_radiation_monochromator 'plane graphite'
_diffrn_radiation_polarisn_norm 0
_diffrn_radiation_type MoK\a
_diffrn_radiation_wavelength 0.71073
_diffrn_reflns_av_R_equivalents 0.0594
_diffrn_reflns_av_unetI/netI 0.1541
_diffrn_reflns_Laue_measured_fraction_full 0.989
_diffrn_reflns_Laue_measured_fraction_max 0.989
_diffrn_reflns_limit_h_max 12
_diffrn_reflns_limit_h_min -12
_diffrn_reflns_limit_k_max 11
_diffrn_reflns_limit_k_min -13
_diffrn_reflns_limit_l_max 21
_diffrn_reflns_limit_l_min -21
_diffrn_reflns_number 15761
_diffrn_reflns_point_group_measured_fraction_full 0.989
_diffrn_reflns_point_group_measured_fraction_max 0.989
_diffrn_reflns_theta_full 25.242
_diffrn_reflns_theta_max 27.499
_diffrn_reflns_theta_min 2.197
_diffrn_source 'sealed X-ray tube, 12 x 0.4 mm long-fine focus'
_diffrn_source_current 40
_diffrn_source_power 2.00
_diffrn_source_voltage 50
_exptl_absorpt_coefficient_mu 0.684
_exptl_absorpt_correction_T_max 0.9752
_exptl_absorpt_correction_T_min 0.9378
_exptl_absorpt_correction_type integration
_exptl_absorpt_process_details
;
'X-SHAPE version 2.05 and X-RED32 version 1.10,
STOE & Cie GmbH: Darmstadt, Germany, 2004'
;
_exptl_crystal_colour red
_exptl_crystal_density_diffrn 1.250
_exptl_crystal_description block
_exptl_crystal_F_000 628
_exptl_crystal_size_max 0.5
_exptl_crystal_size_mid 0.4
_exptl_crystal_size_min 0.3
_refine_diff_density_max 0.708
_refine_diff_density_min -0.357
_refine_diff_density_rms 0.075
_refine_ls_extinction_method none
_refine_ls_goodness_of_fit_ref 0.816
_refine_ls_hydrogen_treatment mixed
_refine_ls_matrix_type full
_refine_ls_number_parameters 318
_refine_ls_number_reflns 7085
_refine_ls_number_restraints 0
_refine_ls_restrained_S_all 0.816
_refine_ls_R_factor_all 0.1020
_refine_ls_R_factor_gt 0.0459
_refine_ls_shift/su_max 0.000
_refine_ls_shift/su_mean 0.000
_refine_ls_structure_factor_coef Fsqd
_refine_ls_weighting_details 'w=1/[\s^2^(Fo^2^)+(0.0262P)^2^] where P=(Fo^2^+2Fc^2^)/3'
_refine_ls_weighting_scheme calc
_refine_ls_wR_factor_gt 0.0806
_refine_ls_wR_factor_ref 0.0881
_reflns_Friedel_coverage 0.000
_reflns_number_gt 3883
_reflns_number_total 7085
_reflns_threshold_expression 'I > 2\s(I)'
_cod_data_source_file c9sc04513a3.cif
_cod_data_source_block MnHSiPh_NHC_4Me
_cod_database_code 1552517
_audit_contact_author 'J. Richter'
_shelx_shelxl_version_number 2016/6
_shelx_space_group_comment
;
The symmetry employed for this shelxl refinement is uniquely defined
by the following loop, which should always be used as a source of
symmetry information in preference to the above space-group names.
They are only intended as comments.
;
_olex2_refinement_description
;
1. Fixed Uiso
 At 1.2 times of:
  All C(H) groups, All C(H,H) groups
 At 1.5 times of:
  All C(H,H,H) groups
2.a Secondary CH2 refined with riding coordinates:
 C16(H16A,H16B), C17(H17A,H17B), C22(H22A,H22B), C23(H23A,H23B)
2.b Aromatic/amide H refined with riding coordinates:
 C9(H9), C10(H10), C11(H11), C12(H12), C13(H13)
2.c Idealised Me refined as rotating group:
 C4(H4A,H4B,H4C), C5(H5A,H5B,H5C), C6(H6A,H6B,H6C), C7(H7A,H7B,H7C), C14(H14A,
 H14B,H14C), C15(H15A,H15B,H15C), C18(H18A,H18B,H18C), C19(H19A,H19B,H19C),
 C20(H20A,H20B,H20C), C21(H21A,H21B,H21C), C24(H24A,H24B,H24C), C25(H25A,H25B,
 H25C)
;
_olex2_submission_special_instructions 'No special instructions were received'

loop_
_space_group_symop_operation_xyz
'x, y, z'
'-x, -y, -z'

loop_
_atom_site_label
_atom_site_type_symbol
_atom_site_fract_x
_atom_site_fract_y
_atom_site_fract_z
_atom_site_U_iso_or_equiv
_atom_site_adp_type
_atom_site_occupancy
_atom_site_site_symmetry_order
_atom_site_calc_flag
_atom_site_refinement_flags_posn
Mn1 Mn 0.37736(6) 0.29214(6) 0.78910(3) 0.01504(14) Uani 1 1 d .
H H 0.412(3) 0.325(3) 0.7076(17) 0.004(7) Uiso 1 1 d .
P1 P 0.36270(10) 0.09258(10) 0.76728(6) 0.0196(2) Uani 1 1 d .
P2 P 0.25403(9) 0.22914(10) 0.91801(5) 0.0189(2) Uani 1 1 d .
P3 P 0.60772(9) 0.24656(10) 0.78862(6) 0.0190(2) Uani 1 1 d .
P4 P 0.40404(10) 0.47925(10) 0.82500(6) 0.0188(2) Uani 1 1 d .
Si1 Si 0.19932(10) 0.36737(10) 0.71981(6) 0.0165(2) Uani 1 1 d .
H1 H 0.048(3) 0.346(3) 0.7551(18) 0.015(8) Uiso 1 1 d .
N1 N 0.2146(3) 0.6325(3) 0.62031(16) 0.0177(7) Uani 1 1 d .
N2 N 0.0434(3) 0.6355(3) 0.73315(17) 0.0170(6) Uani 1 1 d .
C1 C 0.1499(3) 0.5541(4) 0.68885(19) 0.0165(8) Uani 1 1 d .
C2 C 0.1517(4) 0.7609(4) 0.6213(2) 0.0205(8) Uani 1 1 d .
C3 C 0.0426(4) 0.7619(4) 0.6932(2) 0.0192(8) Uani 1 1 d .
C4 C 0.3389(4) 0.5884(4) 0.5546(2) 0.0238(9) Uani 1 1 d .
H4A H 0.390591 0.511167 0.578042 0.036 Uiso 1 1 calc GR
H4B H 0.401475 0.655287 0.535620 0.036 Uiso 1 1 calc GR
H4C H 0.306360 0.569900 0.506878 0.036 Uiso 1 1 calc GR
C5 C 0.1991(4) 0.8668(4) 0.5519(2) 0.0306(10) Uani 1 1 d .
H5A H 0.296385 0.879075 0.550523 0.046 Uiso 1 1 calc GR
H5B H 0.136736 0.946012 0.562680 0.046 Uiso 1 1 calc GR
H5C H 0.194861 0.843527 0.497755 0.046 Uiso 1 1 calc GR
C6 C -0.0637(4) 0.8691(4) 0.7276(2) 0.0275(9) Uani 1 1 d .
H6A H -0.159459 0.846203 0.736482 0.041 Uiso 1 1 calc GR
H6B H -0.053371 0.946686 0.687513 0.041 Uiso 1 1 calc GR
H6C H -0.047453 0.884177 0.781069 0.041 Uiso 1 1 calc GR
C7 C -0.0569(4) 0.5968(4) 0.8128(2) 0.0250(9) Uani 1 1 d .
H7A H -0.153334 0.611653 0.804035 0.037 Uiso 1 1 calc GR
H7B H -0.050529 0.647159 0.855992 0.037 Uiso 1 1 calc GR
H7C H -0.033162 0.506203 0.830992 0.037 Uiso 1 1 calc GR
C8 C 0.2092(4) 0.3246(4) 0.6064(2) 0.0189(8) Uani 1 1 d .
C9 C 0.3323(4) 0.2595(4) 0.5576(2) 0.0217(8) Uani 1 1 d .
H9 H 0.414488 0.237684 0.579558 0.026 Uiso 1 1 calc R
C10 C 0.3361(4) 0.2266(4) 0.4781(2) 0.0292(10) Uani 1 1 d .
H10 H 0.419762 0.183337 0.447335 0.035 Uiso 1 1 calc R
C11 C 0.2148(4) 0.2582(5) 0.4442(2) 0.0364(11) Uani 1 1 d .
H11 H 0.216594 0.236590 0.390536 0.044 Uiso 1 1 calc R
C12 C 0.0923(4) 0.3216(4) 0.4905(2) 0.0335(11) Uani 1 1 d .
H12 H 0.010730 0.343555 0.467917 0.040 Uiso 1 1 calc R
C13 C 0.0894(4) 0.3531(4) 0.5704(2) 0.0252(9) Uani 1 1 d .
H13 H 0.004478 0.394630 0.601219 0.030 Uiso 1 1 calc R
C14 C 0.5058(4) -0.0108(4) 0.7005(2) 0.0299(10) Uani 1 1 d .
H14A H 0.528828 0.032316 0.642945 0.045 Uiso 1 1 calc GR
H14B H 0.472431 -0.092326 0.700184 0.045 Uiso 1 1 calc GR
H14C H 0.590293 -0.026098 0.723569 0.045 Uiso 1 1 calc GR
C15 C 0.2104(4) 0.0449(4) 0.7335(2) 0.0279(9) Uani 1 1 d .
H15A H 0.121899 0.092449 0.760641 0.042 Uiso 1 1 calc GR
H15B H 0.205887 -0.046584 0.749815 0.042 Uiso 1 1 calc GR
H15C H 0.224324 0.064240 0.672382 0.042 Uiso 1 1 calc GR
C16 C 0.3393(4) -0.0164(4) 0.8707(2) 0.0242(9) Uani 1 1 d .
H16A H 0.311578 -0.098673 0.864350 0.029 Uiso 1 1 calc R
H16B H 0.428165 -0.033046 0.890626 0.029 Uiso 1 1 calc R
C17 C 0.2198(4) 0.0564(4) 0.9335(2) 0.0255(9) Uani 1 1 d .
H17A H 0.220081 0.018284 0.991944 0.031 Uiso 1 1 calc R
H17B H 0.126436 0.050869 0.922763 0.031 Uiso 1 1 calc R
C18 C 0.3199(4) 0.2289(4) 1.0164(2) 0.0262(9) Uani 1 1 d .
H18A H 0.412382 0.177410 1.011624 0.039 Uiso 1 1 calc GR
H18B H 0.252708 0.192744 1.065320 0.039 Uiso 1 1 calc GR
H18C H 0.328709 0.316421 1.023023 0.039 Uiso 1 1 calc GR
C19 C 0.0648(4) 0.2972(4) 0.9606(2) 0.0266(9) Uani 1 1 d .
H19A H 0.062057 0.386317 0.968864 0.040 Uiso 1 1 calc GR
H19B H 0.026855 0.248041 1.014398 0.040 Uiso 1 1 calc GR
H19C H 0.007702 0.292622 0.920631 0.040 Uiso 1 1 calc GR
C20 C 0.7430(4) 0.2222(4) 0.6877(2) 0.0275(9) Uani 1 1 d .
H20A H 0.727573 0.146561 0.666239 0.041 Uiso 1 1 calc GR
H20B H 0.838072 0.210331 0.698336 0.041 Uiso 1 1 calc GR
H20C H 0.733422 0.297011 0.646144 0.041 Uiso 1 1 calc GR
C21 C 0.6865(4) 0.1125(4) 0.8578(2) 0.0297(10) Uani 1 1 d .
H21A H 0.647005 0.124658 0.916834 0.044 Uiso 1 1 calc GR
H21B H 0.789270 0.111975 0.845041 0.044 Uiso 1 1 calc GR
H21C H 0.664071 0.031183 0.847567 0.044 Uiso 1 1 calc GR
C22 C 0.6831(4) 0.3821(4) 0.8175(2) 0.0290(9) Uani 1 1 d .
H22A H 0.758385 0.347550 0.847896 0.035 Uiso 1 1 calc R
H22B H 0.724617 0.436668 0.766037 0.035 Uiso 1 1 calc R
C23 C 0.5618(4) 0.4616(4) 0.8740(2) 0.0234(9) Uani 1 1 d .
H23A H 0.588948 0.546236 0.875855 0.028 Uiso 1 1 calc R
H23B H 0.539614 0.417257 0.931978 0.028 Uiso 1 1 calc R
C24 C 0.4549(4) 0.6163(4) 0.7433(2) 0.0326(10) Uani 1 1 d .
H24A H 0.531473 0.585784 0.697944 0.049 Uiso 1 1 calc GR
H24B H 0.486888 0.679891 0.768666 0.049 Uiso 1 1 calc GR
H24C H 0.372996 0.655027 0.720593 0.049 Uiso 1 1 calc GR
C25 C 0.2737(4) 0.5760(4) 0.9022(2) 0.0316(10) Uani 1 1 d .
H25A H 0.187629 0.604825 0.881430 0.047 Uiso 1 1 calc GR
H25B H 0.315446 0.650057 0.908794 0.047 Uiso 1 1 calc GR
H25C H 0.250172 0.523387 0.956585 0.047 Uiso 1 1 calc GR

loop_
_atom_site_aniso_label
_atom_site_aniso_U_11
_atom_site_aniso_U_22
_atom_site_aniso_U_33
_atom_site_aniso_U_23
_atom_site_aniso_U_13
_atom_site_aniso_U_12
Mn1 0.0138(3) 0.0149(3) 0.0167(3) -0.0043(2) -0.0034(2) -0.0003(2)
P1 0.0211(5) 0.0167(6) 0.0212(5) -0.0055(4) -0.0034(4) -0.0017(4)
P2 0.0184(5) 0.0205(6) 0.0169(4) -0.0047(4) -0.0022(4) -0.0004(4)
P3 0.0143(4) 0.0211(6) 0.0207(4) -0.0049(4) -0.0031(4) 0.0017(4)
P4 0.0169(5) 0.0175(6) 0.0239(5) -0.0059(4) -0.0067(4) -0.0010(4)
Si1 0.0133(5) 0.0181(6) 0.0184(5) -0.0054(4) -0.0030(4) -0.0006(4)
N1 0.0163(14) 0.0178(19) 0.0196(14) -0.0050(13) -0.0054(12) 0.0008(13)
N2 0.0158(14) 0.0140(18) 0.0214(14) -0.0061(12) -0.0036(11) 0.0001(13)
C1 0.0096(15) 0.022(2) 0.0185(16) -0.0048(15) -0.0039(13) 0.0011(15)
C2 0.0201(18) 0.018(2) 0.0263(18) -0.0060(16) -0.0108(15) -0.0002(16)
C3 0.0171(17) 0.018(2) 0.0260(18) -0.0072(16) -0.0102(14) 0.0005(15)
C4 0.0209(18) 0.025(2) 0.0227(17) -0.0038(16) 0.0016(14) -0.0027(17)
C5 0.037(2) 0.025(3) 0.029(2) -0.0049(18) -0.0082(17) -0.0014(19)
C6 0.0180(18) 0.026(3) 0.040(2) -0.0140(18) -0.0096(16) 0.0065(17)
C7 0.0211(18) 0.025(2) 0.0270(18) -0.0072(17) 0.0004(15) -0.0029(17)
C8 0.0202(17) 0.020(2) 0.0194(16) -0.0052(15) -0.0062(14) -0.0059(16)
C9 0.0188(18) 0.024(2) 0.0229(17) -0.0042(16) -0.0049(14) -0.0027(16)
C10 0.028(2) 0.035(3) 0.0243(19) -0.0132(18) -0.0001(16) -0.0045(19)
C11 0.044(2) 0.048(3) 0.0237(19) -0.0155(19) -0.0102(18) -0.010(2)
C12 0.030(2) 0.044(3) 0.032(2) -0.009(2) -0.0156(18) -0.002(2)
C13 0.0174(18) 0.032(3) 0.0292(19) -0.0076(18) -0.0072(15) -0.0046(17)
C14 0.038(2) 0.018(2) 0.030(2) -0.0074(17) -0.0010(17) -0.0021(19)
C15 0.033(2) 0.022(2) 0.031(2) -0.0039(17) -0.0088(17) -0.0063(18)
C16 0.0255(19) 0.015(2) 0.0318(19) -0.0017(16) -0.0066(16) -0.0023(17)
C17 0.026(2) 0.028(3) 0.0210(18) -0.0026(17) -0.0036(15) -0.0046(18)
C18 0.026(2) 0.029(3) 0.0210(17) -0.0046(16) -0.0005(15) -0.0004(18)
C19 0.0212(18) 0.032(3) 0.0231(18) -0.0057(17) 0.0011(15) -0.0007(17)
C20 0.0198(19) 0.032(3) 0.0270(19) -0.0042(17) 0.0003(15) -0.0004(17)
C21 0.0219(19) 0.036(3) 0.0286(19) -0.0024(18) -0.0058(16) 0.0039(18)
C22 0.0203(19) 0.032(3) 0.036(2) -0.0093(18) -0.0057(16) -0.0013(18)
C23 0.0198(18) 0.022(2) 0.0304(19) -0.0095(17) -0.0074(15) -0.0008(17)
C24 0.042(2) 0.026(3) 0.037(2) -0.0012(19) -0.0200(19) -0.010(2)
C25 0.025(2) 0.029(3) 0.045(2) -0.019(2) -0.0084(18) 0.0017(19)

loop_
_atom_type_symbol
_atom_type_description
_atom_type_scat_dispersion_real
_atom_type_scat_dispersion_imag
_atom_type_scat_source
C C 0.0033 0.0016 'International Tables Vol C Tables 4.2.6.8 and 6.1.1.4'
H H 0.0000 0.0000 'International Tables Vol C Tables 4.2.6.8 and 6.1.1.4'
Mn Mn 0.3368 0.7283 'International Tables Vol C Tables 4.2.6.8 and 6.1.1.4'
N N 0.0061 0.0033 'International Tables Vol C Tables 4.2.6.8 and 6.1.1.4'
P P 0.1023 0.0942 'International Tables Vol C Tables 4.2.6.8 and 6.1.1.4'
Si Si 0.0817 0.0704 'International Tables Vol C Tables 4.2.6.8 and 6.1.1.4'

loop_
_exptl_crystal_face_index_h
_exptl_crystal_face_index_k
_exptl_crystal_face_index_l
_exptl_crystal_face_perp_dist
-1 -3 -6 0.1110
1 4 0 0.0960
0 -1 9 0.0320
-1 -4 0 0.1540
0 1 -9 0.1880
1 3 4 0.0930
6 0 1 0.0630
-6 0 -1 0.0100

loop_
_geom_angle_atom_site_label_1
_geom_angle_atom_site_label_2
_geom_angle_atom_site_label_3
_geom_angle
P1 Mn1 H 89.7(14)
P1 Mn1 Si1 89.50(5)
P2 Mn1 H 161.7(13)
P2 Mn1 P1 82.99(5)
P2 Mn1 P3 107.96(5)
P2 Mn1 P4 92.67(5)
P2 Mn1 Si1 101.50(4)
P3 Mn1 H 89.0(12)
P3 Mn1 P1 92.18(5)
P3 Mn1 P4 83.38(5)
P3 Mn1 Si1 150.48(4)
P4 Mn1 H 96.2(14)
P4 Mn1 P1 172.57(4)
P4 Mn1 Si1 97.30(5)
Si1 Mn1 H 61.5(12)
C14 P1 Mn1 125.48(15)
C14 P1 C16 99.32(17)
C15 P1 Mn1 124.14(14)
C15 P1 C14 96.06(19)
C15 P1 C16 95.90(18)
C16 P1 Mn1 109.92(13)
C17 P2 Mn1 113.38(11)
C18 P2 Mn1 122.96(13)
C18 P2 C17 98.76(18)
C19 P2 Mn1 122.98(13)
C19 P2 C17 96.36(18)
C19 P2 C18 96.94(16)
C20 P3 Mn1 120.58(13)
C20 P3 C22 97.58(18)
C21 P3 Mn1 125.26(13)
C21 P3 C20 97.31(17)
C21 P3 C22 97.97(19)
C22 P3 Mn1 112.78(12)
C23 P4 Mn1 110.72(13)
C24 P4 Mn1 121.19(14)
C24 P4 C23 97.33(19)
C24 P4 C25 96.5(2)
C25 P4 Mn1 126.83(15)
C25 P4 C23 98.57(17)
Mn1 Si1 H1 123.7(12)
C1 Si1 Mn1 121.15(11)
C1 Si1 H1 92.9(13)
C8 Si1 Mn1 121.56(11)
C8 Si1 H1 95.9(12)
C8 Si1 C1 93.99(15)
C1 N1 C2 111.9(3)
C1 N1 C4 124.1(3)
C2 N1 C4 123.9(3)
C1 N2 C3 111.4(3)
C1 N2 C7 125.2(3)
C3 N2 C7 123.4(3)
N1 C1 Si1 128.5(2)
N1 C1 N2 104.1(3)
N2 C1 Si1 127.4(3)
N1 C2 C5 123.0(3)
C3 C2 N1 105.8(3)
C3 C2 C5 131.1(3)
N2 C3 C6 122.3(3)
C2 C3 N2 106.8(3)
C2 C3 C6 131.0(4)
N1 C4 H4A 109.5
N1 C4 H4B 109.5
N1 C4 H4C 109.5
H4A C4 H4B 109.5
H4A C4 H4C 109.5
H4B C4 H4C 109.5
C2 C5 H5A 109.5
C2 C5 H5B 109.5
C2 C5 H5C 109.5
H5A C5 H5B 109.5
H5A C5 H5C 109.5
H5B C5 H5C 109.5
C3 C6 H6A 109.5
C3 C6 H6B 109.5
C3 C6 H6C 109.5
H6A C6 H6B 109.5
H6A C6 H6C 109.5
H6B C6 H6C 109.5
N2 C7 H7A 109.5
N2 C7 H7B 109.5
N2 C7 H7C 109.5
H7A C7 H7B 109.5
H7A C7 H7C 109.5
H7B C7 H7C 109.5
C9 C8 Si1 123.1(2)
C13 C8 Si1 120.8(3)
C13 C8 C9 116.0(3)
C8 C9 H9 118.8
C10 C9 C8 122.3(3)
C10 C9 H9 118.8
C9 C10 H10 120.1
C9 C10 C11 119.8(3)
C11 C10 H10 120.1
C10 C11 H11 120.3
C12 C11 C10 119.4(3)
C12 C11 H11 120.3
C11 C12 H12 119.8
C11 C12 C13 120.3(4)
C13 C12 H12 119.8
C8 C13 H13 118.9
C12 C13 C8 122.1(3)
C12 C13 H13 118.9
P1 C14 H14A 109.5
P1 C14 H14B 109.5
P1 C14 H14C 109.5
H14A C14 H14B 109.5
H14A C14 H14C 109.5
H14B C14 H14C 109.5
P1 C15 H15A 109.5
P1 C15 H15B 109.5
P1 C15 H15C 109.5
H15A C15 H15B 109.5
H15A C15 H15C 109.5
H15B C15 H15C 109.5
P1 C16 H16A 110.6
P1 C16 H16B 110.6
H16A C16 H16B 108.8
C17 C16 P1 105.5(2)
C17 C16 H16A 110.6
C17 C16 H16B 110.6
P2 C17 H17A 110.1
P2 C17 H17B 110.1
C16 C17 P2 108.0(3)
C16 C17 H17A 110.1
C16 C17 H17B 110.1
H17A C17 H17B 108.4
P2 C18 H18A 109.5
P2 C18 H18B 109.5
P2 C18 H18C 109.5
H18A C18 H18B 109.5
H18A C18 H18C 109.5
H18B C18 H18C 109.5
P2 C19 H19A 109.5
P2 C19 H19B 109.5
P2 C19 H19C 109.5
H19A C19 H19B 109.5
H19A C19 H19C 109.5
H19B C19 H19C 109.5
P3 C20 H20A 109.5
P3 C20 H20B 109.5
P3 C20 H20C 109.5
H20A C20 H20B 109.5
H20A C20 H20C 109.5
H20B C20 H20C 109.5
P3 C21 H21A 109.5
P3 C21 H21B 109.5
P3 C21 H21C 109.5
H21A C21 H21B 109.5
H21A C21 H21C 109.5
H21B C21 H21C 109.5
P3 C22 H22A 110.0
P3 C22 H22B 110.0
H22A C22 H22B 108.4
C23 C22 P3 108.5(3)
C23 C22 H22A 110.0
C23 C22 H22B 110.0
P4 C23 H23A 110.5
P4 C23 H23B 110.5
C22 C23 P4 106.0(2)
C22 C23 H23A 110.5
C22 C23 H23B 110.5
H23A C23 H23B 108.7
P4 C24 H24A 109.5
P4 C24 H24B 109.5
P4 C24 H24C 109.5
H24A C24 H24B 109.5
H24A C24 H24C 109.5
H24B C24 H24C 109.5
P4 C25 H25A 109.5
P4 C25 H25B 109.5
P4 C25 H25C 109.5
H25A C25 H25B 109.5
H25A C25 H25C 109.5
H25B C25 H25C 109.5

loop_
_geom_bond_atom_site_label_1
_geom_bond_atom_site_label_2
_geom_bond_distance
Mn1 H 1.29(3)
Mn1 P1 2.2086(14)
Mn1 P2 2.1926(13)
Mn1 P3 2.1956(11)
Mn1 P4 2.2020(14)
Mn1 Si1 2.2554(12)
P1 C14 1.849(4)
P1 C15 1.849(4)
P1 C16 1.862(4)
P2 C17 1.859(4)
P2 C18 1.858(4)
P2 C19 1.855(3)
P3 C20 1.849(3)
P3 C21 1.847(4)
P3 C22 1.862(4)
P4 C23 1.856(3)
P4 C24 1.834(4)
P4 C25 1.845(4)
Si1 H1 1.47(3)
Si1 C1 1.959(4)
Si1 C8 1.939(3)
N1 C1 1.353(4)
N1 C2 1.389(5)
N1 C4 1.463(4)
N2 C1 1.362(4)
N2 C3 1.382(5)
N2 C7 1.452(4)
C2 C3 1.364(5)
C2 C5 1.491(5)
C3 C6 1.478(5)
C4 H4A 0.9600
C4 H4B 0.9600
C4 H4C 0.9600
C5 H5A 0.9600
C5 H5B 0.9600
C5 H5C 0.9600
C6 H6A 0.9600
C6 H6B 0.9600
C6 H6C 0.9600
C7 H7A 0.9600
C7 H7B 0.9600
C7 H7C 0.9600
C8 C9 1.398(5)
C8 C13 1.392(4)
C9 H9 0.9300
C9 C10 1.377(5)
C10 H10 0.9300
C10 C11 1.385(5)
C11 H11 0.9300
C11 C12 1.369(5)
C12 H12 0.9300
C12 C13 1.381(5)
C13 H13 0.9300
C14 H14A 0.9600
C14 H14B 0.9600
C14 H14C 0.9600
C15 H15A 0.9600
C15 H15B 0.9600
C15 H15C 0.9600
C16 H16A 0.9700
C16 H16B 0.9700
C16 C17 1.530(5)
C17 H17A 0.9700
C17 H17B 0.9700
C18 H18A 0.9600
C18 H18B 0.9600
C18 H18C 0.9600
C19 H19A 0.9600
C19 H19B 0.9600
C19 H19C 0.9600
C20 H20A 0.9600
C20 H20B 0.9600
C20 H20C 0.9600
C21 H21A 0.9600
C21 H21B 0.9600
C21 H21C 0.9600
C22 H22A 0.9700
C22 H22B 0.9700
C22 C23 1.520(5)
C23 H23A 0.9700
C23 H23B 0.9700
C24 H24A 0.9600
C24 H24B 0.9600
C24 H24C 0.9600
C25 H25A 0.9600
C25 H25B 0.9600
C25 H25C 0.9600
